data_4123827
loop_
_publ_author_name
'Wang, Gang'
'Franke, Jana'
'Ngo, Chinh Q.'
'Krische, Michael J.'

_publ_section_title
;
 Diastereo- and Enantioselective Iridium Catalyzed Coupling of Vinyl
 Aziridines with Alcohols: Site-Selective Modification of Unprotected
 Diols and Synthesis of Substituted Piperidines.
;
_journal_issue 24
_journal_name_full 'Journal of the American Chemical Society'
_journal_page_first 7915
_journal_page_last 7920
_journal_paper_doi 10.1021/jacs.5b04404
_journal_volume 137
_journal_year 2015
_chemical_absolute_configuration ad
_chemical_formula_moiety 'C18 H20 N2 O5 S, C H Cl3'
_chemical_formula_sum 'C19 H21 Cl3 N2 O5 S'
_chemical_formula_weight 495.79
_chemical_name_systematic
;
 ?
;
_space_group_crystal_system monoclinic
_space_group_IT_number 4
_space_group_name_Hall 'P 2yb'
_space_group_name_H-M_alt 'P 1 21 1'
_symmetry_space_group_name_Hall 'P 2yb'
_symmetry_space_group_name_H-M 'P 1 21 1'
_atom_sites_solution_hydrogens mixed
_audit_creation_method SHELXL-2013
_cell_angle_alpha 90
_cell_angle_beta 91.564(2)
_cell_angle_gamma 90
_cell_formula_units_Z 2
_cell_length_a 5.34030(10)
_cell_length_b 12.4724(2)
_cell_length_c 17.1880(3)
_cell_measurement_reflns_used 7712
_cell_measurement_temperature 100(2)
_cell_measurement_theta_max 75.5
_cell_measurement_theta_min 4.35
_cell_volume 1144.40(3)
_computing_cell_refinement 'CrysAlisPro V 1.171.37.31, Agilent Technologies'
_computing_data_collection 'CrysAlisPro V 1.171.37.31, Agilent Technologies'
_computing_data_reduction 'CrysAlisPro V 1.171.37.31, Agilent Technologies'
_computing_molecular_graphics 'XP SHELXTL/PC, Siemens Analytical'
_computing_publication_material 'XL SHELXTL/PC, Siemens Analytical'
_computing_structure_refinement 'Shelxl-2013, Sheldrick, G. M.'
_computing_structure_solution
;

SUPERFLIP.  Palatinus, L. and Chapuis, G., J. Appl. Cryst. 40, 786-790.
;
_diffrn_ambient_temperature 100(2)
_diffrn_measured_fraction_theta_full 0.998
_diffrn_measured_fraction_theta_max 0.988
_diffrn_measurement_device_type 'Agilent SuperNova with AtlasS2 CCD'
_diffrn_measurement_method \w-scans
_diffrn_radiation_type CuK\a
_diffrn_radiation_wavelength 1.54184
_diffrn_reflns_av_R_equivalents 0.0313
_diffrn_reflns_av_unetI/netI 0.0326
_diffrn_reflns_laue_measured_fraction_full 0.998
_diffrn_reflns_laue_measured_fraction_max 0.988
_diffrn_reflns_limit_h_max 6
_diffrn_reflns_limit_h_min -6
_diffrn_reflns_limit_k_max 15
_diffrn_reflns_limit_k_min -15
_diffrn_reflns_limit_l_max 21
_diffrn_reflns_limit_l_min -21
_diffrn_reflns_number 11741
_diffrn_reflns_point_group_measured_fraction_full 0.999
_diffrn_reflns_point_group_measured_fraction_max 0.989
_diffrn_reflns_theta_full 67.684
_diffrn_reflns_theta_max 76.118
_diffrn_reflns_theta_min 2.572
_diffrn_source 'microfocus sealed tube'
_exptl_absorpt_coefficient_mu 4.767
_exptl_absorpt_correction_T_max 0.939
_exptl_absorpt_correction_T_min 0.696
_exptl_absorpt_correction_type gaussian
_exptl_absorpt_process_details
;
CrysAlisPro, Agilent Technologies,
Version 1.171.37.35e (release 07-10-2014 CrysAlis171 .NET)
(compiled Oct  7 2014,17:20:27)
Numerical absorption correction based on gaussian integration over
            a multifaceted crystal model
Empirical absorption correction using spherical harmonics,
 implemented in SCALE3 ABSPACK scaling algorithm.
;
_exptl_crystal_colour colorless
_exptl_crystal_density_diffrn 1.439
_exptl_crystal_description plates
_exptl_crystal_F_000 512
_exptl_crystal_size_max 0.220
_exptl_crystal_size_mid 0.150
_exptl_crystal_size_min 0.027
_refine_diff_density_max 0.504
_refine_diff_density_min -0.389
_refine_diff_density_rms 0.054
_refine_ls_abs_structure_details
;
 Refined as an inversion twin.
;
_refine_ls_abs_structure_Flack 0.01(2)
_refine_ls_extinction_method none
_refine_ls_goodness_of_fit_ref 1.023
_refine_ls_hydrogen_treatment mixed
_refine_ls_matrix_type full
_refine_ls_number_parameters 299
_refine_ls_number_reflns 4566
_refine_ls_number_restraints 55
_refine_ls_restrained_S_all 1.032
_refine_ls_R_factor_all 0.0400
_refine_ls_R_factor_gt 0.0388
_refine_ls_shift/su_max 0.042
_refine_ls_shift/su_mean 0.001
_refine_ls_structure_factor_coef Fsqd
_refine_ls_weighting_details 'w=1/[\s^2^(Fo^2^)+(0.0606P)^2^+0.4875P] where P=(Fo^2^+2Fc^2^)/3'
_refine_ls_weighting_scheme calc
_refine_ls_wR_factor_gt 0.1025
_refine_ls_wR_factor_ref 0.1040
_reflns_Friedel_coverage 0.911
_reflns_friedel_fraction_full 0.999
_reflns_friedel_fraction_max 0.989
_reflns_number_gt 4441
_reflns_number_total 4566
_reflns_threshold_expression 'I > 2\s(I)'
_cod_data_source_file ja5b04404_si_002.cif
_cod_data_source_block shelx
_cod_depositor_comments 'Adding full bibliography for 4123827--4123828.cif.'
_cod_database_code 4123827
_shelx_space_group_comment
;
The symmetry employed for this shelxl refinement is uniquely defined
by the following loop, which should always be used as a source of
symmetry information in preference to the above space-group names.
They are only intended as comments.
;
_shelx_estimated_absorpt_t_min 0.420
_shelx_estimated_absorpt_t_max 0.882
_shelxl_version_number 2013-4

loop_
_space_group_symop_operation_xyz
'x, y, z'
'-x, y+1/2, -z'

loop_
_atom_site_label
_atom_site_type_symbol
_atom_site_fract_x
_atom_site_fract_y
_atom_site_fract_z
_atom_site_U_iso_or_equiv
_atom_site_adp_type
_atom_site_occupancy
_atom_site_site_symmetry_order
_atom_site_calc_flag
_atom_site_refinement_flags_posn
_atom_site_refinement_flags_adp
_atom_site_refinement_flags_occupancy
_atom_site_disorder_assembly
_atom_site_disorder_group
C1 C 0.8313(6) 0.6272(3) 0.71240(18) 0.0212(6) Uani 1 1 d . . . . .
C2 C 0.7783(7) 0.5680(3) 0.7778(2) 0.0337(7) Uani 1 1 d . . . . .
H2 H 0.8622 0.5022 0.7881 0.040 Uiso 1 1 calc R U . . .
C3 C 0.6000(9) 0.6064(4) 0.8286(2) 0.0424(10) Uani 1 1 d . . . . .
H3 H 0.5585 0.5667 0.8736 0.051 Uiso 1 1 calc R U . . .
C4 C 0.4859(7) 0.7024(3) 0.8122(2) 0.0345(8) Uani 1 1 d . . . . .
C5 C 0.5368(8) 0.7623(3) 0.7475(2) 0.0358(8) Uani 1 1 d . . . . .
H5 H 0.4541 0.8287 0.7380 0.043 Uiso 1 1 calc R U . . .
C6 C 0.7114(7) 0.7238(3) 0.6962(2) 0.0304(7) Uani 1 1 d . . . . .
H6 H 0.7487 0.7630 0.6506 0.036 Uiso 1 1 calc R U . . .
C7 C 0.7236(6) 0.4184(3) 0.60245(18) 0.0204(6) Uani 1 1 d . . . . .
H7A H 0.5647 0.4447 0.6239 0.024 Uiso 1 1 calc R U . . .
H7B H 0.8144 0.3775 0.6437 0.024 Uiso 1 1 calc R U . . .
C8 C 0.6671(5) 0.3450(2) 0.53244(17) 0.0176(6) Uani 1 1 d . . . . .
H8 H 0.8253 0.3082 0.5178 0.021 Uiso 1 1 calc R U . . .
C9 C 0.5714(6) 0.4099(3) 0.46393(19) 0.0216(6) Uani 1 1 d . . . . .
H9 H 0.4095 0.4409 0.4670 0.026 Uiso 1 1 calc R U . . .
C10 C 0.6971(7) 0.4266(3) 0.4000(2) 0.0293(7) Uani 1 1 d . . . . .
H10A H 0.8596 0.3967 0.3950 0.035 Uiso 1 1 calc R U . . .
H10B H 0.6252 0.4684 0.3590 0.035 Uiso 1 1 calc R U . . .
C11 C 0.4742(6) 0.2597(3) 0.55467(17) 0.0193(6) Uani 1 1 d . . . . .
H11 H 0.3138 0.2980 0.5646 0.023 Uiso 1 1 calc R U . . .
C12 C 0.5454(6) 0.1982(3) 0.62824(18) 0.0205(6) Uani 1 1 d . . . . .
C13 C 0.7548(6) 0.1318(3) 0.6319(2) 0.0252(7) Uani 1 1 d . . . . .
H13 H 0.8579 0.1246 0.5881 0.030 Uiso 1 1 calc R U . . .
C14 C 0.8128(6) 0.0756(3) 0.7005(2) 0.0307(7) Uani 1 1 d . . . . .
H14 H 0.9552 0.0300 0.7024 0.037 Uiso 1 1 calc R U . . .
C15 C 0.6680(7) 0.0849(3) 0.7658(2) 0.0333(8) Uani 1 1 d . . . . .
C16 C 0.4616(7) 0.1524(3) 0.7618(2) 0.0332(8) Uani 1 1 d . . . . .
H16 H 0.3592 0.1599 0.8058 0.040 Uiso 1 1 calc R U . . .
C17 C 0.4025(6) 0.2094(3) 0.6939(2) 0.0257(7) Uani 1 1 d . . . . .
H17 H 0.2626 0.2565 0.6927 0.031 Uiso 1 1 calc R U . . .
C18 C 0.7292(10) 0.0229(4) 0.8397(3) 0.0477(11) Uani 1 1 d . . . . .
H18A H 0.6922 -0.0532 0.8313 0.072 Uiso 1 1 calc R U . . .
H18B H 0.6278 0.0503 0.8820 0.072 Uiso 1 1 calc R U . . .
H18C H 0.9073 0.0316 0.8535 0.072 Uiso 1 1 calc R U . . .
N1 N 0.2943(8) 0.7416(4) 0.8654(2) 0.0503(10) Uani 1 1 d . . . . .
N2 N 0.8775(5) 0.5104(2) 0.57824(15) 0.0196(5) Uani 1 1 d . . . . .
O1 O 0.2457(9) 0.6877(4) 0.9214(3) 0.0765(14) Uani 1 1 d . . . . .
O2 O 0.1914(9) 0.8257(4) 0.8513(3) 0.0811(14) Uani 1 1 d . . . . .
O3 O 1.1914(4) 0.4960(2) 0.68566(15) 0.0291(5) Uani 1 1 d . . . . .
O4 O 1.1564(5) 0.6616(2) 0.60573(15) 0.0293(5) Uani 1 1 d . . . . .
O5 O 0.4264(5) 0.18769(19) 0.49075(14) 0.0239(5) Uani 1 1 d . . . . .
S1 S 1.04092(12) 0.57271(6) 0.64461(4) 0.01985(17) Uani 1 1 d . . . . .
C19 C 1.0387(10) 0.3370(5) 0.9579(3) 0.0564(13) Uani 1 1 d . U . . .
H19A H 0.9172 0.3255 0.9972 0.068 Uiso 0.7 1 d R U P A 1
H19B H 1.0020 0.2853 0.9974 0.068 Uiso 0.3 1 d R U P B 2
Cl1 Cl 0.9115(3) 0.29573(11) 0.86823(8) 0.0594(3) Uani 1 1 d . U . . .
Cl2 Cl 1.1142(5) 0.46730(18) 0.95641(11) 0.0739(7) Uani 0.7 1 d . U P C 1
Cl3 Cl 1.3102(4) 0.2537(2) 0.97935(11) 0.0678(6) Uani 0.7 1 d . U P C 1
Cl2A Cl 0.8880(10) 0.4797(4) 0.9843(3) 0.0628(11) Uani 0.3 1 d . U P C 2
Cl3A Cl 1.3597(11) 0.3787(8) 0.9673(5) 0.107(3) Uani 0.3 1 d . U P C 2
H5O H 0.535(8) 0.178(3) 0.468(2) 0.013(10) Uiso 1 1 d . . . . .
H2N H 0.788(8) 0.560(4) 0.545(3) 0.035(11) Uiso 1 1 d . . . . .

loop_
_atom_site_aniso_label
_atom_site_aniso_U_11
_atom_site_aniso_U_22
_atom_site_aniso_U_33
_atom_site_aniso_U_23
_atom_site_aniso_U_13
_atom_site_aniso_U_12
C1 0.0194(14) 0.0206(15) 0.0235(14) -0.0054(11) -0.0027(11) -0.0040(11)
C2 0.0437(19) 0.0253(17) 0.0327(16) 0.0016(16) 0.0102(14) 0.0037(17)
C3 0.056(3) 0.035(2) 0.037(2) -0.0005(15) 0.0180(18) 0.0004(18)
C4 0.0292(18) 0.037(2) 0.0374(18) -0.0155(16) 0.0055(15) -0.0053(15)
C5 0.040(2) 0.032(2) 0.0357(18) -0.0092(15) -0.0051(16) 0.0129(16)
C6 0.0356(19) 0.0280(19) 0.0274(15) -0.0030(13) -0.0017(14) 0.0071(14)
C7 0.0216(14) 0.0157(14) 0.0240(13) -0.0023(11) 0.0016(11) -0.0033(11)
C8 0.0154(13) 0.0136(14) 0.0236(14) -0.0017(11) 0.0001(11) -0.0001(10)
C9 0.0217(14) 0.0132(14) 0.0297(15) -0.0016(12) -0.0031(12) -0.0005(11)
C10 0.0364(19) 0.0216(17) 0.0299(16) 0.0025(13) 0.0011(14) 0.0039(13)
C11 0.0180(14) 0.0166(15) 0.0233(14) -0.0027(11) -0.0009(11) -0.0012(11)
C12 0.0175(14) 0.0176(15) 0.0262(14) -0.0006(11) -0.0033(11) -0.0042(11)
C13 0.0195(15) 0.0229(17) 0.0332(16) -0.0012(13) 0.0014(12) -0.0013(12)
C14 0.0273(15) 0.0226(16) 0.0417(17) 0.0031(16) -0.0076(13) 0.0043(15)
C15 0.0403(19) 0.0280(19) 0.0311(16) 0.0035(14) -0.0083(14) -0.0037(15)
C16 0.0370(19) 0.035(2) 0.0275(16) 0.0010(14) 0.0040(14) 0.0012(16)
C17 0.0221(15) 0.0259(17) 0.0291(15) -0.0006(13) 0.0010(12) 0.0030(13)
C18 0.061(3) 0.042(2) 0.038(2) 0.0116(18) -0.014(2) 0.003(2)
N1 0.043(2) 0.055(3) 0.054(2) -0.027(2) 0.0125(17) -0.0027(19)
N2 0.0196(12) 0.0154(13) 0.0238(12) -0.0012(10) -0.0008(10) -0.0023(10)
O1 0.093(3) 0.056(2) 0.083(3) -0.017(2) 0.059(3) -0.013(2)
O2 0.081(3) 0.093(4) 0.070(3) -0.016(2) 0.021(2) 0.048(3)
O3 0.0173(11) 0.0327(14) 0.0371(13) -0.0020(10) -0.0036(9) 0.0058(9)
O4 0.0284(12) 0.0249(13) 0.0347(12) -0.0025(10) 0.0044(10) -0.0118(9)
O5 0.0273(12) 0.0201(12) 0.0244(11) -0.0046(9) 0.0019(10) -0.0072(9)
S1 0.0152(3) 0.0186(4) 0.0257(3) -0.0025(3) -0.0007(2) -0.0022(3)
C19 0.051(3) 0.077(4) 0.041(2) 0.016(2) 0.000(2) -0.014(3)
Cl1 0.0676(8) 0.0460(7) 0.0638(7) 0.0015(5) -0.0114(6) -0.0052(6)
Cl2 0.121(2) 0.0539(11) 0.0458(9) -0.0064(8) -0.0173(11) -0.0252(12)
Cl3 0.0489(10) 0.1043(17) 0.0498(8) 0.0147(10) -0.0039(7) 0.0059(10)
Cl2A 0.076(3) 0.057(3) 0.055(2) -0.0048(18) -0.022(2) 0.002(2)
Cl3A 0.051(3) 0.148(7) 0.122(5) 0.046(5) 0.014(3) 0.014(3)

loop_
_atom_type_symbol
_atom_type_description
_atom_type_scat_dispersion_real
_atom_type_scat_dispersion_imag
_atom_type_scat_source
C C 0.0181 0.0091 'International Tables Vol C Tables 4.2.6.8 and 6.1.1.4'
H H 0.0000 0.0000 'International Tables Vol C Tables 4.2.6.8 and 6.1.1.4'
N N 0.0311 0.0180 'International Tables Vol C Tables 4.2.6.8 and 6.1.1.4'
O O 0.0492 0.0322 'International Tables Vol C Tables 4.2.6.8 and 6.1.1.4'
S S 0.3331 0.5567 'International Tables Vol C Tables 4.2.6.8 and 6.1.1.4'
Cl Cl 0.3639 0.7018 'International Tables Vol C Tables 4.2.6.8 and 6.1.1.4'

loop_
_geom_angle_atom_site_label_1
_geom_angle_atom_site_label_2
_geom_angle_atom_site_label_3
_geom_angle
C2 C1 C6 121.5(3)
C2 C1 S1 118.5(3)
C6 C1 S1 119.8(3)
C1 C2 C3 119.0(4)
C1 C2 H2 120.5
C3 C2 H2 120.5
C4 C3 C2 118.7(4)
C4 C3 H3 120.7
C2 C3 H3 120.7
C3 C4 C5 123.1(4)
C3 C4 N1 118.4(4)
C5 C4 N1 118.5(4)
C4 C5 C6 118.5(4)
C4 C5 H5 120.8
C6 C5 H5 120.8
C5 C6 C1 119.2(4)
C5 C6 H6 120.4
C1 C6 H6 120.4
N2 C7 C8 109.9(2)
N2 C7 H7A 109.7
C8 C7 H7A 109.7
N2 C7 H7B 109.7
C8 C7 H7B 109.7
H7A C7 H7B 108.2
C9 C8 C7 110.3(2)
C9 C8 C11 110.6(2)
C7 C8 C11 109.7(2)
C9 C8 H8 108.7
C7 C8 H8 108.7
C11 C8 H8 108.7
C10 C9 C8 124.5(3)
C10 C9 H9 117.8
C8 C9 H9 117.8
C9 C10 H10A 120.0
C9 C10 H10B 120.0
H10A C10 H10B 120.0
O5 C11 C12 110.9(3)
O5 C11 C8 110.4(2)
C12 C11 C8 113.7(2)
O5 C11 H11 107.1
C12 C11 H11 107.1
C8 C11 H11 107.2
C17 C12 C13 118.8(3)
C17 C12 C11 119.7(3)
C13 C12 C11 121.4(3)
C12 C13 C14 119.7(3)
C12 C13 H13 120.1
C14 C13 H13 120.1
C15 C14 C13 121.7(3)
C15 C14 H14 119.2
C13 C14 H14 119.2
C14 C15 C16 118.1(3)
C14 C15 C18 121.6(4)
C16 C15 C18 120.3(4)
C15 C16 C17 120.8(3)
C15 C16 H16 119.6
C17 C16 H16 119.6
C12 C17 C16 120.8(3)
C12 C17 H17 119.6
C16 C17 H17 119.6
C15 C18 H18A 109.5
C15 C18 H18B 109.5
H18A C18 H18B 109.5
C15 C18 H18C 109.5
H18A C18 H18C 109.5
H18B C18 H18C 109.5
O1 N1 O2 122.5(4)
O1 N1 C4 118.5(5)
O2 N1 C4 119.0(5)
C7 N2 S1 117.9(2)
C7 N2 H2N 114(3)
S1 N2 H2N 111(3)
C11 O5 H5O 113(3)
O3 S1 O4 120.22(16)
O3 S1 N2 108.25(15)
O4 S1 N2 105.79(14)
O3 S1 C1 106.85(16)
O4 S1 C1 107.19(15)
N2 S1 C1 108.05(14)
Cl2 C19 Cl1 111.2(3)
Cl1 C19 Cl3A 120.9(4)
Cl2 C19 Cl3 111.5(3)
Cl1 C19 Cl3 107.5(3)
Cl1 C19 Cl2A 108.2(3)
Cl3A C19 Cl2A 96.3(4)
Cl2 C19 H19A 108.8
Cl1 C19 H19A 108.9
Cl3 C19 H19A 108.8
Cl1 C19 H19B 110.2
Cl3A C19 H19B 110.1
Cl2A C19 H19B 110.1

loop_
_geom_bond_atom_site_label_1
_geom_bond_atom_site_label_2
_geom_bond_distance
C1 C2 1.381(5)
C1 C6 1.389(5)
C1 S1 1.773(3)
C2 C3 1.393(6)
C2 H2 0.9500
C3 C4 1.369(6)
C3 H3 0.9500
C4 C5 1.374(6)
C4 N1 1.475(5)
C5 C6 1.386(5)
C5 H5 0.9500
C6 H6 0.9500
C7 N2 1.478(4)
C7 C8 1.535(4)
C7 H7A 0.9900
C7 H7B 0.9900
C8 C9 1.507(4)
C8 C11 1.536(4)
C8 H8 1.0000
C9 C10 1.320(5)
C9 H9 0.9500
C10 H10A 0.9500
C10 H10B 0.9500
C11 O5 1.437(4)
C11 C12 1.518(4)
C11 H11 1.0000
C12 C17 1.387(5)
C12 C13 1.392(5)
C13 C14 1.398(5)
C13 H13 0.9500
C14 C15 1.384(5)
C14 H14 0.9500
C15 C16 1.387(6)
C15 C18 1.516(5)
C16 C17 1.395(5)
C16 H16 0.9500
C17 H17 0.9500
C18 H18A 0.9800
C18 H18B 0.9800
C18 H18C 0.9800
N1 O1 1.207(6)
N1 O2 1.205(6)
N2 S1 1.616(3)
N2 H2N 0.96(5)
O3 S1 1.424(3)
O4 S1 1.442(2)
O5 H5O 0.72(4)
C19 Cl2 1.675(6)
C19 Cl1 1.744(5)
C19 Cl3A 1.795(8)
C19 Cl3 1.813(6)
C19 Cl2A 2.011(8)
C19 H19A 0.9600
C19 H19B 0.9600

loop_
_geom_hbond_atom_site_label_D
_geom_hbond_atom_site_label_H
_geom_hbond_atom_site_label_A
_geom_hbond_distance_DH
_geom_hbond_distance_HA
_geom_hbond_distance_DA
_geom_hbond_angle_DHA
_geom_hbond_site_symmetry_A
O5 H5O O4 0.72(4) 2.12(4) 2.832(4) 175(4) 2_746
N2 H2N O5 0.96(5) 2.04(5) 2.971(3) 161(4) 2_656

loop_
_geom_torsion_atom_site_label_1
_geom_torsion_atom_site_label_2
_geom_torsion_atom_site_label_3
_geom_torsion_atom_site_label_4
_geom_torsion
C6 C1 C2 C3 0.1(6)
S1 C1 C2 C3 -175.3(3)
C1 C2 C3 C4 -0.9(6)
C2 C3 C4 C5 0.8(7)
C2 C3 C4 N1 179.0(4)
C3 C4 C5 C6 0.1(6)
N1 C4 C5 C6 -178.1(3)
C4 C5 C6 C1 -0.9(6)
C2 C1 C6 C5 0.8(5)
S1 C1 C6 C5 176.2(3)
N2 C7 C8 C9 -49.2(3)
N2 C7 C8 C11 -171.2(2)
C7 C8 C9 C10 110.3(4)
C11 C8 C9 C10 -128.2(4)
C9 C8 C11 O5 60.4(3)
C7 C8 C11 O5 -177.7(2)
C9 C8 C11 C12 -174.2(3)
C7 C8 C11 C12 -52.3(3)
O5 C11 C12 C17 -121.1(3)
C8 C11 C12 C17 113.8(3)
O5 C11 C12 C13 60.1(4)
C8 C11 C12 C13 -65.0(4)
C17 C12 C13 C14 1.8(5)
C11 C12 C13 C14 -179.4(3)
C12 C13 C14 C15 -0.6(5)
C13 C14 C15 C16 -0.2(6)
C13 C14 C15 C18 179.2(4)
C14 C15 C16 C17 -0.2(6)
C18 C15 C16 C17 -179.6(4)
C13 C12 C17 C16 -2.3(5)
C11 C12 C17 C16 178.9(3)
C15 C16 C17 C12 1.5(6)
C3 C4 N1 O1 0.1(6)
C5 C4 N1 O1 178.4(4)
C3 C4 N1 O2 -179.5(5)
C5 C4 N1 O2 -1.2(6)
C8 C7 N2 S1 -158.2(2)
C7 N2 S1 O3 53.7(3)
C7 N2 S1 O4 -176.2(2)
C7 N2 S1 C1 -61.7(3)
C2 C1 S1 O3 -22.8(3)
C6 C1 S1 O3 161.7(3)
C2 C1 S1 O4 -152.9(3)
C6 C1 S1 O4 31.6(3)
C2 C1 S1 N2 93.5(3)
C6 C1 S1 N2 -82.0(3)
